data_4112293
loop_
_publ_author_name
'Anthony Haynes'
'Peter M. Maitlis'
'George E. Morris'
'Glenn J. Sunley'
'Harry Adams'
'Peter W. Badger'
'Craig M. Bowers'
'David B. Cook'
'Paul I. P. Elliott'
'Talit Ghaffar'
'Helena Green'
'Tim R. Griffin'
'Marc Payne'
'Jean M. Pearson'
'Michael J. Taylor'
'Paul W. Vickers'
'Rob J. Watt'

_publ_section_title
;
 Promotion of Iridium-Catalyzed Methanol Carbonylation: Mechanistic
 Studies of the Cativa Process
;
_journal_name_full 'Journal of the American Chemical Society'
_journal_page_first 2847
_journal_page_last 2861
_journal_paper_doi 10.1021/ja039464y
_journal_volume 126
_journal_year 2004
_chemical_formula_sum 'C6 H6 I4 Ir2 O4'
_chemical_formula_weight 1034.11
_chemical_name_systematic
; 
 ? 
;
_space_group_IT_number 2
_symmetry_cell_setting triclinic
_symmetry_space_group_name_Hall '-P 1'
_symmetry_space_group_name_H-M 'P -1'
_atom_sites_solution_hydrogens geom
_atom_sites_solution_primary direct
_atom_sites_solution_secondary difmap
_audit_creation_method SHELXL
_cell_angle_alpha 103.18(2)
_cell_angle_beta 111.12(2)
_cell_angle_gamma 90.38(2)
_cell_formula_units_Z 1
_cell_length_a 6.693(2)
_cell_length_b 7.7050(10)
_cell_length_c 8.731(2)
_cell_measurement_reflns_used 31
_cell_measurement_temperature 293(2)
_cell_measurement_theta_max 25.079
_cell_measurement_theta_min 13.170
_cell_volume 406.99(18)
_computing_cell_refinement 'Siemens XSCANS'
_computing_data_collection 'Siemens XSCANS'
_computing_data_reduction 'Siemens XSCANS'
_computing_molecular_graphics 'Siemens SHELXTL'
_computing_publication_material 'Siemens SHELXTL'
_computing_structure_refinement 'SHELXL-93 (Sheldrick, 1993)'
_computing_structure_solution 'SHELXS-86 (Sheldrick, 1990)'
_diffrn_ambient_temperature 293(2)
_diffrn_measurement_device 'Siemens P4'
_diffrn_measurement_method '\w scans'
_diffrn_radiation_monochromator graphite
_diffrn_radiation_source 'fine-focus sealed tube'
_diffrn_radiation_type MoK\a
_diffrn_radiation_wavelength 0.71073
_diffrn_reflns_av_R_equivalents 0.0242
_diffrn_reflns_av_sigmaI/netI 0.0343
_diffrn_reflns_limit_h_max 7
_diffrn_reflns_limit_h_min -1
_diffrn_reflns_limit_k_max 8
_diffrn_reflns_limit_k_min -8
_diffrn_reflns_limit_l_max 10
_diffrn_reflns_limit_l_min -10
_diffrn_reflns_number 1806
_diffrn_reflns_theta_max 24.98
_diffrn_reflns_theta_min 2.58
_diffrn_standards_decay_% 6.51
_diffrn_standards_interval_count 97
_diffrn_standards_number 3
_exptl_absorpt_coefficient_mu 23.913
_exptl_absorpt_correction_T_max 0.206
_exptl_absorpt_correction_T_min 0.091
_exptl_absorpt_correction_type 'psi scans'
_exptl_crystal_colour yellow
_exptl_crystal_density_diffrn 4.219
_exptl_crystal_description plate
_exptl_crystal_F_000 440
_exptl_crystal_size_max 0.34
_exptl_crystal_size_mid 0.21
_exptl_crystal_size_min 0.15
_refine_diff_density_max 2.811
_refine_diff_density_min -3.136
_refine_diff_density_rms 0.603
_refine_ls_extinction_coef 0.0179(21)
_refine_ls_extinction_expression Fc^*^=kFc[1+0.001xFc^2^\l^3^/sin(2\q)]^-1/4^
_refine_ls_extinction_method SHELXL
_refine_ls_goodness_of_fit_all 1.083
_refine_ls_goodness_of_fit_obs 1.094
_refine_ls_matrix_type full
_refine_ls_number_parameters 74
_refine_ls_number_reflns 1414
_refine_ls_number_restraints 0
_refine_ls_restrained_S_all 1.083
_refine_ls_restrained_S_obs 1.094
_refine_ls_R_factor_all 0.0567
_refine_ls_R_factor_obs 0.0548
_refine_ls_shift/esd_max 0.000
_refine_ls_shift/esd_mean 0.000
_refine_ls_structure_factor_coef Fsqd
_refine_ls_weighting_details 'w=1/[\s^2^(Fo^2^)+(0.1202P)^2^+4.4890P] where P=(Fo^2^+2Fc^2^)/3'
_refine_ls_weighting_scheme calc
_refine_ls_wR_factor_all 0.1585
_refine_ls_wR_factor_obs 0.1557
_reflns_number_observed 1339
_reflns_number_total 1414
_reflns_observed_criterion >2sigma(I)
_cod_data_source_file ja039464ysi20031106_124155.cif
_cod_data_source_block tgredo2
_cod_depositor_comments
;
The following automatic conversions were performed:

'_refine_ls_weighting_scheme' value 'calc
w=1/[\s^2^(Fo^2^)+(0.1202P)^2^+4.4890P] where P=(Fo^2^+2Fc^2^)/3' was
changed to 'calc'. New tag '_refine_ls_weighting_details' was
created. The value of the new tag was set to
'w=1/[\s^2^(Fo^2^)+(0.1202P)^2^+4.4890P] where P=(Fo^2^+2Fc^2^)/3'.

Automatic conversion script
Id: cif_fix_values 3143 2015-03-26 13:38:13Z robertas 
;
_cod_original_cell_volume 407.0(2)
_cod_database_code 4112293

loop_
_symmetry_equiv_pos_as_xyz
'x, y, z'
'-x, -y, -z'

loop_
_atom_site_aniso_label
_atom_site_aniso_U_11
_atom_site_aniso_U_22
_atom_site_aniso_U_33
_atom_site_aniso_U_23
_atom_site_aniso_U_13
_atom_site_aniso_U_12
Ir 0.0249(5) 0.0255(5) 0.0241(5) 0.0057(3) 0.0085(3) 0.0030(3)
I1 0.0308(7) 0.0413(8) 0.0480(8) 0.0132(5) 0.0126(5) 0.0120(5)
I2 0.0446(7) 0.0303(7) 0.0317(7) 0.0071(4) 0.0205(5) -0.0030(5)
O1 0.044(8) 0.061(9) 0.058(9) 0.031(7) 0.021(7) 0.027(7)
O2 0.055(9) 0.036(8) 0.084(12) 0.009(7) 0.020(8) -0.005(7)
C1 0.034(9) 0.027(8) 0.038(9) 0.013(6) 0.016(7) 0.008(7)
C2 0.029(9) 0.047(11) 0.036(9) 0.011(8) 0.015(7) 0.005(8)
C3 0.051(12) 0.055(12) 0.032(10) -0.012(8) 0.018(9) -0.016(9)

loop_
_atom_site_label
_atom_site_type_symbol
_atom_site_fract_x
_atom_site_fract_y
_atom_site_fract_z
_atom_site_U_iso_or_equiv
_atom_site_thermal_displace_type
_atom_site_occupancy
_atom_site_calc_flag
_atom_site_refinement_flags
Ir Ir 0.10880(9) 0.20513(7) 0.20922(7) 0.0251(4) Uani 1 d .
I1 I -0.2653(2) 0.3538(2) 0.1088(2) 0.0402(4) Uani 1 d .
I2 I -0.1028(2) -0.12583(14) 0.12169(13) 0.0339(4) Uani 1 d .
O1 O 0.5237(24) 0.0354(22) 0.3355(20) 0.051(4) Uani 1 d .
O2 O 0.3299(27) 0.5802(20) 0.3343(24) 0.061(4) Uani 1 d .
C1 C 0.3690(27) 0.0975(21) 0.2856(21) 0.032(3) Uani 1 d .
C2 C 0.2512(27) 0.4435(26) 0.2800(22) 0.036(4) Uani 1 d .
C3 C 0.0867(35) 0.2407(30) 0.4509(25) 0.049(5) Uani 1 d .
H3A H 0.1550(35) 0.3550(30) 0.5244(25) 0.080 Uiso 1 d R
H3B H -0.0608(35) 0.2292(30) 0.4406(25) 0.080 Uiso 1 d R
H3C H 0.1600(35) 0.1471(30) 0.4974(25) 0.080 Uiso 1 d R

loop_
_atom_type_symbol
_atom_type_description
_atom_type_scat_dispersion_real
_atom_type_scat_dispersion_imag
_atom_type_scat_source
C C 0.0033 0.0016 'International Tables Vol C Tables 4.2.6.8 and 6.1.1.4'
H H 0.0000 0.0000 'International Tables Vol C Tables 4.2.6.8 and 6.1.1.4'
I I -0.4742 1.8119 'International Tables Vol C Tables 4.2.6.8 and 6.1.1.4'
Ir Ir -1.4442 7.9887 'International Tables Vol C Tables 4.2.6.8 and 6.1.1.4'
O O 0.0106 0.0060 'International Tables Vol C Tables 4.2.6.8 and 6.1.1.4'

loop_
_geom_angle_atom_site_label_1
_geom_angle_atom_site_label_2
_geom_angle_atom_site_label_3
_geom_angle
_geom_angle_site_symmetry_3
C1 Ir C2 93.9(7) .
C1 Ir C3 90.2(8) .
C2 Ir C3 89.3(8) .
C1 Ir I1 177.9(5) .
C2 Ir I1 87.1(5) .
C3 Ir I1 88.0(7) .
C1 Ir I2 87.5(5) .
C2 Ir I2 176.9(5) .
C3 Ir I2 87.9(6) .
I1 Ir I2 91.44(5) .
C1 Ir I2 91.2(5) 2
C2 Ir I2 96.9(5) 2
C3 Ir I2 173.6(5) 2
I1 Ir I2 90.47(5) 2
I2 Ir I2 85.89(4) 2
Ir I2 Ir 94.11(4) 2
O1 C1 Ir 178.0(15) .
O2 C2 Ir 173.3(18) .

loop_
_geom_bond_atom_site_label_1
_geom_bond_atom_site_label_2
_geom_bond_distance
_geom_bond_site_symmetry_2
Ir C1 1.90(2) .
Ir C2 1.92(2) .
Ir C3 2.12(2) .
Ir I1 2.6954(15) .
Ir I2 2.7159(13) .
Ir I2 2.7989(14) 2
I2 Ir 2.7989(14) 2
O1 C1 1.13(2) .
O2 C2 1.09(2) .

loop_
_geom_torsion_atom_site_label_1
_geom_torsion_atom_site_label_2
_geom_torsion_atom_site_label_3
_geom_torsion_atom_site_label_4
_geom_torsion
_geom_torsion_site_symmetry_1
_geom_torsion_site_symmetry_4
C1 Ir I2 Ir -91.4(5) . 2
C2 Ir I2 Ir 152.2(95) . 2
C3 Ir I2 Ir 178.3(7) . 2
I1 Ir I2 Ir 90.37(5) . 2
I2 Ir I2 Ir 0.0 2 2
C2 Ir C1 O1 75.5(439) . .
C3 Ir C1 O1 -13.8(440) . .
I1 Ir C1 O1 -42.2(534) . .
I2 Ir C1 O1 -101.7(439) . .
I2 Ir C1 O1 172.5(439) 2 .
C1 Ir C2 O2 -91.2(141) . .
C3 Ir C2 O2 -1.0(140) . .
I1 Ir C2 O2 87.0(141) . .
I2 Ir C2 O2 25.0(222) . .
I2 Ir C2 O2 177.1(140) 2 .
